data_4100702
loop_
_publ_author_name
'Emmanuel Terazzi'
'Stephane Torelli'
'Jean-Pierre Rivera'
'Jean-Marc Benech'
'Gerald Bernardinelli'
'Cyril Bourgogne'
'Bertrand Donnio'
'Daniel Guillon'
'Daniel Imbert'
'Jean-Claude Bunzli'
'Andre Pinto'
'Damien Jeannerat'
'Claude Piguet'

_publ_section_title
;
Molecular Control of Macroscopic Cubic, Columnar and Lamellar
Organizations in Luminescent Lanthanide-containing Thermotropic
Liquid Crystals.
;
_journal_name_full 'Journal of the American Chemical Society'
_journal_paper_doi 10.1021/ja0446101
_journal_year 2005
_chemical_formula_sum 'C42 H66 Lu2'
_chemical_formula_weight 920.89
_space_group_IT_number 14
_symmetry_cell_setting monoclinic
_symmetry_space_group_name_Hall '-P 2ybc'
_symmetry_space_group_name_H-M 'P 1 21/c 1'
_cell_angle_alpha 90.00
_cell_angle_beta 108.4590(10)
_cell_angle_gamma 90.00
_cell_formula_units_Z 4
_cell_length_a 10.7702(5)
_cell_length_b 27.0242(12)
_cell_length_c 14.1407(6)
_cell_measurement_temperature 163(2)
_cell_volume 3904.0(3)
_diffrn_ambient_temperature 163(2)
_exptl_crystal_density_diffrn 1.567
_cod_depositor_comments
;
The following automatic conversions were performed:
'_symmetry_cell_setting' value 'Monoclinic' changed to 'monoclinic'
according to '/home/saulius/struct/CIF-dictionaries/cif_core.dic'
dictionary named 'cif_core.dic' version 2.4.1 from 2010-06-29.

Automatic conversion script
Id: cif_fix_enum 1527 2010-12-29 10:47:43Z saulius 
;
_cod_original_sg_symbol_H-M 'P 21/c'
_cod_database_code 4100702

loop_
_symmetry_equiv_pos_as_xyz
'x, y, z'
'-x, y+1/2, -z+1/2'
'-x, -y, -z'
'x, -y-1/2, z-1/2'

loop_
_atom_site_label
_atom_site_type_symbol
_atom_site_fract_x
_atom_site_fract_y
_atom_site_fract_z
_atom_site_U_iso_or_equiv
_atom_site_adp_type
_atom_site_occupancy
_atom_site_symmetry_multiplicity
_atom_site_calc_flag
_atom_site_refinement_flags
_atom_site_disorder_assembly
_atom_site_disorder_group
Lu1 Lu -0.163068(13) 0.145675(5) 0.549411(10) 0.01801(4) Uani 1 1 d . . .
Lu2 Lu 0.176001(13) 0.126840(5) 0.899000(10) 0.01797(4) Uani 1 1 d . . .
C1 C -0.0141(4) 0.09403(13) 0.4642(3) 0.0251(7) Uani 1 1 d . . .
C2 C -0.1392(4) 0.09862(14) 0.3921(3) 0.0283(8) Uani 1 1 d . . .
C3 C -0.2296(4) 0.07034(14) 0.4239(3) 0.0285(8) Uani 1 1 d . . .
C4 C -0.1619(4) 0.04947(14) 0.5181(3) 0.0260(8) Uani 1 1 d . . .
C5 C -0.0275(3) 0.06349(13) 0.5429(2) 0.0227(7) Uani 1 1 d . . .
C6 C 0.1106(4) 0.11387(16) 0.4513(3) 0.0363(9) Uani 1 1 d . . .
H6A H 0.1844 0.1066 0.5112 0.054 Uiso 1 1 calc R . .
H6B H 0.1030 0.1497 0.4410 0.054 Uiso 1 1 calc R . .
H6C H 0.1254 0.0981 0.3933 0.054 Uiso 1 1 calc R . .
C7 C -0.1653(5) 0.12375(17) 0.2925(3) 0.0444(12) Uani 1 1 d . . .
H7A H -0.2589 0.1218 0.2553 0.067 Uiso 1 1 calc R . .
H7B H -0.1152 0.1072 0.2547 0.067 Uiso 1 1 calc R . .
H7C H -0.1387 0.1585 0.3029 0.067 Uiso 1 1 calc R . .
C8 C -0.3625(4) 0.05403(18) 0.3578(3) 0.0447(12) Uani 1 1 d . . .
H8A H -0.3885 0.0741 0.2970 0.067 Uiso 1 1 calc R . .
H8B H -0.4266 0.0583 0.3933 0.067 Uiso 1 1 calc R . .
H8C H -0.3589 0.0191 0.3402 0.067 Uiso 1 1 calc R . .
C9 C -0.2154(4) 0.01286(16) 0.5749(3) 0.0379(10) Uani 1 1 d . . .
H9A H -0.3103 0.0099 0.5434 0.057 Uiso 1 1 calc R . .
H9B H -0.1968 0.0242 0.6438 0.057 Uiso 1 1 calc R . .
H9C H -0.1742 -0.0194 0.5746 0.057 Uiso 1 1 calc R . .
C10 C 0.0832(4) 0.04241(14) 0.6273(3) 0.0285(8) Uani 1 1 d . . .
H10A H 0.1657 0.0580 0.6280 0.043 Uiso 1 1 calc R . .
H10B H 0.0887 0.0066 0.6180 0.043 Uiso 1 1 calc R . .
H10C H 0.0674 0.0489 0.6907 0.043 Uiso 1 1 calc R . .
C11 C -0.2880(3) 0.21394(13) 0.6175(2) 0.0221(7) Uani 1 1 d . . .
C12 C -0.3343(4) 0.21905(15) 0.5120(3) 0.0294(8) Uani 1 1 d . . .
C13 C -0.4067(4) 0.17644(17) 0.4718(3) 0.0357(10) Uani 1 1 d . . .
C14 C -0.4074(4) 0.14449(15) 0.5518(3) 0.0328(9) Uani 1 1 d . . .
C15 C -0.3333(3) 0.16799(14) 0.6417(3) 0.0230(7) Uani 1 1 d . . .
C16 C -0.2147(4) 0.25211(16) 0.6902(3) 0.0353(9) Uani 1 1 d . . .
H16A H -0.1951 0.2804 0.6539 0.053 Uiso 1 1 calc R . .
H16B H -0.1328 0.2378 0.7335 0.053 Uiso 1 1 calc R . .
H16C H -0.2682 0.2631 0.7308 0.053 Uiso 1 1 calc R . .
C17 C -0.3247(5) 0.26397(19) 0.4522(4) 0.0507(14) Uani 1 1 d . . .
H17A H -0.2679 0.2886 0.4960 0.076 Uiso 1 1 calc R . .
H17B H -0.4121 0.2781 0.4219 0.076 Uiso 1 1 calc R . .
H17C H -0.2878 0.2545 0.3997 0.076 Uiso 1 1 calc R . .
C18 C -0.4895(5) 0.1711(2) 0.3638(3) 0.070(2) Uani 1 1 d . . .
H18A H -0.5321 0.1386 0.3535 0.105 Uiso 1 1 calc R . .
H18B H -0.4337 0.1742 0.3212 0.105 Uiso 1 1 calc R . .
H18C H -0.5564 0.1971 0.3467 0.105 Uiso 1 1 calc R . .
C19 C -0.4905(4) 0.0988(2) 0.5463(5) 0.0601(16) Uani 1 1 d . . .
H19A H -0.5327 0.0898 0.4763 0.090 Uiso 1 1 calc R . .
H19B H -0.5576 0.1056 0.5779 0.090 Uiso 1 1 calc R . .
H19C H -0.4349 0.0714 0.5811 0.090 Uiso 1 1 calc R . .
C20 C -0.3193(4) 0.15063(18) 0.7455(3) 0.0406(11) Uani 1 1 d . . .
H20A H -0.2619 0.1733 0.7939 0.061 Uiso 1 1 calc R . .
H20B H -0.2814 0.1173 0.7553 0.061 Uiso 1 1 calc R . .
H20C H -0.4056 0.1499 0.7549 0.061 Uiso 1 1 calc R . .
C21 C 0.3267(3) 0.16533(13) 0.8101(2) 0.0205(7) Uani 1 1 d . . .
C22 C 0.4080(3) 0.13625(13) 0.8895(3) 0.0220(7) Uani 1 1 d . . .
C23 C 0.4130(3) 0.15964(15) 0.9808(3) 0.0264(8) Uani 1 1 d . . .
C24 C 0.3314(3) 0.20177(14) 0.9575(3) 0.0268(8) Uani 1 1 d . . .
C25 C 0.2775(3) 0.20558(13) 0.8513(3) 0.0251(7) Uani 1 1 d . . .
C26 C 0.3078(4) 0.15754(16) 0.7013(3) 0.0316(9) Uani 1 1 d . . .
H26A H 0.3513 0.1268 0.6925 0.047 Uiso 1 1 calc R . .
H26B H 0.3457 0.1855 0.6757 0.047 Uiso 1 1 calc R . .
H26C H 0.2140 0.1552 0.6647 0.047 Uiso 1 1 calc R . .
C27 C 0.4857(4) 0.09106(15) 0.8794(3) 0.0352(9) Uani 1 1 d . . .
H27A H 0.5338 0.0783 0.9458 0.053 Uiso 1 1 calc R . .
H27B H 0.5477 0.1001 0.8444 0.053 Uiso 1 1 calc R . .
H27C H 0.4259 0.0655 0.8415 0.053 Uiso 1 1 calc R . .
C28 C 0.5097(4) 0.14868(18) 1.0810(3) 0.0405(11) Uani 1 1 d . . .
H28A H 0.5542 0.1174 1.0780 0.061 Uiso 1 1 calc R . .
H28B H 0.4638 0.1461 1.1306 0.061 Uiso 1 1 calc R . .
H28C H 0.5743 0.1754 1.0999 0.061 Uiso 1 1 calc R . .
C29 C 0.3217(4) 0.24088(18) 1.0313(3) 0.0445(11) Uani 1 1 d . . .
H29A H 0.2587 0.2663 0.9967 0.067 Uiso 1 1 calc R . .
H29B H 0.4077 0.2561 1.0616 0.067 Uiso 1 1 calc R . .
H29C H 0.2924 0.2256 1.0834 0.067 Uiso 1 1 calc R . .
C30 C 0.1915(4) 0.24653(15) 0.7946(4) 0.0407(11) Uani 1 1 d . . .
H30A H 0.1722 0.2696 0.8416 0.061 Uiso 1 1 calc R . .
H30B H 0.1096 0.2325 0.7507 0.061 Uiso 1 1 calc R . .
H30C H 0.2366 0.2642 0.7545 0.061 Uiso 1 1 calc R . .
C31 C 0.0279(3) 0.05658(13) 0.9291(3) 0.0234(7) Uani 1 1 d . . .
C32 C 0.1566(4) 0.03635(14) 0.9524(3) 0.0256(8) Uani 1 1 d . . .
C33 C 0.2370(3) 0.05996(14) 1.0401(3) 0.0271(8) Uani 1 1 d . . .
C34 C 0.1617(4) 0.09680(14) 1.0680(3) 0.0251(8) Uani 1 1 d . . .
C35 C 0.0317(3) 0.09463(13) 0.9996(3) 0.0232(7) Uani 1 1 d . . .
C36 C -0.0909(4) 0.03605(15) 0.8525(3) 0.0329(9) Uani 1 1 d . . .
H36A H -0.0645 0.0102 0.8141 0.049 Uiso 1 1 calc R . .
H36B H -0.1360 0.0626 0.8075 0.049 Uiso 1 1 calc R . .
H36C H -0.1499 0.0219 0.8857 0.049 Uiso 1 1 calc R . .
C37 C 0.1957(4) -0.00785(15) 0.9036(3) 0.0371(9) Uani 1 1 d . . .
H37A H 0.1233 -0.0171 0.8443 0.056 Uiso 1 1 calc R . .
H37B H 0.2166 -0.0356 0.9506 0.056 Uiso 1 1 calc R . .
H37C H 0.2728 0.0004 0.8840 0.056 Uiso 1 1 calc R . .
C38 C 0.3707(4) 0.04155(18) 1.1019(3) 0.0411(11) Uani 1 1 d . . .
H38A H 0.4002 0.0160 1.0647 0.062 Uiso 1 1 calc R . .
H38B H 0.3656 0.0276 1.1645 0.062 Uiso 1 1 calc R . .
H38C H 0.4329 0.0692 1.1164 0.062 Uiso 1 1 calc R . .
C39 C 0.2022(5) 0.12821(18) 1.1613(3) 0.0431(11) Uani 1 1 d . . .
H39A H 0.1305 0.1506 1.1610 0.065 Uiso 1 1 calc R . .
H39B H 0.2798 0.1476 1.1634 0.065 Uiso 1 1 calc R . .
H39C H 0.2224 0.1067 1.2201 0.065 Uiso 1 1 calc R . .
C40 C -0.0798(4) 0.12666(16) 1.0048(3) 0.0359(9) Uani 1 1 d . . .
H40A H -0.1588 0.1181 0.9501 0.054 Uiso 1 1 calc R . .
H40B H -0.0579 0.1615 0.9992 0.054 Uiso 1 1 calc R . .
H40C H -0.0953 0.1213 1.0687 0.054 Uiso 1 1 calc R . .
C41 C 0.0009(3) 0.13897(13) 0.7415(2) 0.0151(6) Uani 1 1 d . . .
H41A H 0.050(4) 0.1367(15) 0.699(3) 0.026(11) Uiso 1 1 d . . .
H41B H -0.028(4) 0.1683(17) 0.741(3) 0.028(11) Uiso 1 1 d . . .
H41C H -0.059(5) 0.1200(18) 0.737(4) 0.043(14) Uiso 1 1 d . . .
C42 C -0.0352(3) 0.21288(11) 0.5145(2) 0.0148(6) Uani 1 1 d . . .
H42A H 0.0573 0.2033 0.5346 0.022 Uiso 1 1 calc R . .
H42B H -0.0452 0.2424 0.5518 0.022 Uiso 1 1 calc R . .
H42C H -0.0659 0.2202 0.4429 0.022 Uiso 1 1 calc R . .

loop_
_atom_site_aniso_label
_atom_site_aniso_U_11
_atom_site_aniso_U_22
_atom_site_aniso_U_33
_atom_site_aniso_U_23
_atom_site_aniso_U_13
_atom_site_aniso_U_12
Lu1 0.01649(7) 0.01991(8) 0.01527(7) -0.00199(5) 0.00168(5) 0.00354(5)
Lu2 0.01602(7) 0.02017(8) 0.01549(7) 0.00232(5) 0.00182(5) -0.00351(5)
C1 0.0311(18) 0.0227(19) 0.0208(17) -0.0032(13) 0.0072(15) 0.0053(15)
C2 0.039(2) 0.0229(19) 0.0197(17) -0.0038(14) 0.0047(15) 0.0112(16)
C3 0.0264(18) 0.026(2) 0.0260(18) -0.0108(15) -0.0010(15) 0.0083(15)
C4 0.0322(19) 0.0224(19) 0.0215(17) -0.0083(14) 0.0059(15) 0.0004(15)
C5 0.0249(17) 0.0195(17) 0.0197(16) -0.0039(13) 0.0014(14) 0.0076(14)
C6 0.043(2) 0.035(2) 0.037(2) -0.0045(18) 0.0211(19) 0.0024(18)
C7 0.069(3) 0.042(3) 0.0188(19) 0.0020(17) 0.009(2) 0.023(2)
C8 0.032(2) 0.050(3) 0.040(2) -0.024(2) -0.0046(19) 0.0072(19)
C9 0.043(2) 0.030(2) 0.040(2) -0.0065(18) 0.0127(19) -0.0086(18)
C10 0.0311(19) 0.0257(19) 0.0235(18) -0.0016(14) 0.0012(15) 0.0100(15)
C11 0.0183(15) 0.0273(19) 0.0204(16) -0.0034(13) 0.0055(13) 0.0049(13)
C12 0.0263(18) 0.037(2) 0.0257(18) 0.0073(16) 0.0100(15) 0.0182(16)
C13 0.0220(18) 0.055(3) 0.0234(19) -0.0107(18) -0.0028(15) 0.0169(17)
C14 0.0170(17) 0.036(2) 0.045(2) -0.0150(18) 0.0087(17) -0.0008(15)
C15 0.0190(16) 0.0259(19) 0.0245(17) -0.0001(14) 0.0073(14) 0.0051(14)
C16 0.032(2) 0.033(2) 0.039(2) -0.0141(18) 0.0088(18) 0.0029(17)
C17 0.056(3) 0.055(3) 0.054(3) 0.030(2) 0.035(2) 0.037(2)
C18 0.046(3) 0.113(5) 0.033(2) -0.029(3) -0.013(2) 0.046(3)
C19 0.032(2) 0.055(3) 0.102(4) -0.036(3) 0.033(3) -0.019(2)
C20 0.038(2) 0.053(3) 0.038(2) 0.015(2) 0.023(2) 0.015(2)
C21 0.0180(15) 0.0237(18) 0.0192(16) 0.0026(13) 0.0050(13) -0.0043(13)
C22 0.0171(15) 0.0236(18) 0.0230(17) 0.0049(13) 0.0030(14) -0.0026(13)
C23 0.0208(16) 0.033(2) 0.0229(17) 0.0009(15) 0.0037(14) -0.0117(15)
C24 0.0250(17) 0.0252(19) 0.0312(19) -0.0078(15) 0.0106(15) -0.0071(14)
C25 0.0181(16) 0.0209(18) 0.035(2) 0.0034(15) 0.0071(15) -0.0044(13)
C26 0.0277(19) 0.046(2) 0.0221(18) 0.0056(16) 0.0090(15) -0.0051(17)
C27 0.030(2) 0.030(2) 0.049(2) 0.0127(18) 0.0163(18) 0.0084(16)
C28 0.027(2) 0.059(3) 0.025(2) 0.0086(19) -0.0064(16) -0.0194(19)
C29 0.045(3) 0.044(3) 0.049(3) -0.024(2) 0.022(2) -0.017(2)
C30 0.028(2) 0.023(2) 0.065(3) 0.013(2) 0.006(2) 0.0004(16)
C31 0.0248(17) 0.0234(18) 0.0195(16) 0.0070(13) 0.0035(14) -0.0079(14)
C32 0.0308(19) 0.0217(18) 0.0238(17) 0.0063(14) 0.0078(15) -0.0023(14)
C33 0.0233(17) 0.032(2) 0.0234(18) 0.0122(15) 0.0034(14) -0.0049(15)
C34 0.0298(18) 0.0258(19) 0.0175(16) 0.0020(13) 0.0045(14) -0.0118(15)
C35 0.0242(17) 0.0250(19) 0.0210(16) 0.0031(13) 0.0081(14) -0.0057(14)
C36 0.036(2) 0.032(2) 0.0250(19) 0.0018(16) 0.0017(16) -0.0182(17)
C37 0.047(2) 0.027(2) 0.039(2) 0.0052(17) 0.016(2) 0.0029(18)
C38 0.026(2) 0.046(3) 0.044(3) 0.023(2) 0.0014(18) -0.0024(18)
C39 0.052(3) 0.056(3) 0.0207(19) -0.0085(18) 0.0106(19) -0.023(2)
C40 0.038(2) 0.036(2) 0.038(2) 0.0031(18) 0.0187(19) 0.0014(18)
C41 0.0155(15) 0.0140(17) 0.0142(15) 0.0003(12) 0.0024(12) 0.0000(13)
C42 0.0166(14) 0.0151(16) 0.0125(14) 0.0011(11) 0.0045(12) 0.0088(12)

loop_
_geom_bond_atom_site_label_1
_geom_bond_atom_site_label_2
_geom_bond_distance
_geom_bond_site_symmetry_2
_geom_bond_publ_flag
Lu1 C42 2.423(3) . ?
Lu1 C15 2.635(3) . ?
Lu1 C13 2.638(4) . ?
Lu1 C11 2.638(3) . ?
Lu1 C4 2.638(4) . ?
Lu1 C14 2.643(4) . ?
Lu1 C12 2.645(3) . ?
Lu1 C2 2.645(3) . ?
Lu1 C3 2.646(4) . ?
Lu1 C5 2.676(3) . ?
Lu1 C1 2.683(4) . ?
Lu1 C41 2.737(3) . ?
Lu2 C41 2.442(3) . ?
Lu2 C22 2.556(3) . ?
Lu2 C21 2.567(3) . ?
Lu2 C35 2.568(3) . ?
Lu2 C34 2.574(3) . ?
Lu2 C25 2.578(3) . ?
Lu2 C32 2.587(4) . ?
Lu2 C24 2.590(4) . ?
Lu2 C31 2.600(3) . ?
Lu2 C23 2.602(3) . ?
Lu2 C33 2.617(3) . ?
C1 C2 1.415(5) . ?
C1 C5 1.428(5) . ?
C1 C6 1.510(6) . ?
C2 C3 1.418(6) . ?
C2 C7 1.507(5) . ?
C3 C4 1.417(5) . ?
C3 C8 1.507(5) . ?
C4 C5 1.428(5) . ?
C4 C9 1.500(6) . ?
C5 C10 1.506(5) . ?
C11 C15 1.416(5) . ?
C11 C12 1.421(5) . ?
C11 C16 1.493(5) . ?
C12 C13 1.406(6) . ?
C12 C17 1.502(6) . ?
C13 C14 1.425(6) . ?
C13 C18 1.512(5) . ?
C14 C15 1.419(5) . ?
C14 C19 1.512(6) . ?
C15 C20 1.502(5) . ?
C21 C25 1.415(5) . ?
C21 C22 1.423(5) . ?
C21 C26 1.501(5) . ?
C22 C23 1.423(5) . ?
C22 C27 1.513(5) . ?
C23 C24 1.412(5) . ?
C23 C28 1.499(5) . ?
C24 C25 1.431(5) . ?
C24 C29 1.512(5) . ?
C25 C30 1.502(5) . ?
C31 C35 1.423(5) . ?
C31 C32 1.428(5) . ?
C31 C36 1.497(5) . ?
C32 C33 1.419(5) . ?
C32 C37 1.505(6) . ?
C33 C34 1.417(6) . ?
C33 C38 1.512(5) . ?
C34 C35 1.429(5) . ?
C34 C39 1.512(5) . ?
C35 C40 1.501(5) . ?
